data_7153192
loop_
_publ_author_name
'Hibi, Daijiro'
'Kitabayashi, Kenichi'
'Shimizu, Akihiro'
'Umeda, Rui'
'Tobe, Yoshito'

_publ_section_title
;
 Synthesis and physical properties of zethrene derivatives bearing
 donor/acceptor substituents at 7,14-positions.
;
_journal_issue 47
_journal_name_full 'Organic &amp; biomolecular chemistry'
_journal_page_first 8256
_journal_page_last 8261
_journal_paper_doi 10.1039/c3ob41674g
_journal_volume 11
_journal_year 2013
_chemical_formula_moiety 'C60 H64 N2'
_chemical_formula_sum 'C60 H64 N2'
_chemical_formula_weight 813.13
_chemical_name_systematic
; 
 ? 
;
_space_group_IT_number 2
_symmetry_space_group_name_Hall '-P 1'
_symmetry_space_group_name_H-M 'P -1'
_atom_sites_solution_hydrogens geom
_atom_sites_solution_primary direct
_atom_sites_solution_secondary difmap
_audit_creation_method SHELXL-97
_cell_angle_alpha 109.672(3)
_cell_angle_beta 99.920(3)
_cell_angle_gamma 95.891(4)
_cell_formula_units_Z 2
_cell_length_a 13.3513(16)
_cell_length_b 13.8685(18)
_cell_length_c 14.6594(16)
_cell_measurement_temperature 113(2)
_cell_volume 2479.7(5)
_computing_structure_refinement 'SHELXL-97 (Sheldrick, 1997)'
_computing_structure_solution 'SHELXS-97 (Sheldrick, 1990)'
_diffrn_ambient_temperature 113(2)
_diffrn_measured_fraction_theta_full 0.990
_diffrn_measured_fraction_theta_max 0.990
_diffrn_radiation_monochromator graphite
_diffrn_radiation_source 'fine-focus sealed tube'
_diffrn_radiation_type MoK\a
_diffrn_radiation_wavelength 0.71075
_diffrn_reflns_av_R_equivalents 0.0845
_diffrn_reflns_av_sigmaI/netI 0.1199
_diffrn_reflns_limit_h_max 15
_diffrn_reflns_limit_h_min -17
_diffrn_reflns_limit_k_max 17
_diffrn_reflns_limit_k_min -17
_diffrn_reflns_limit_l_max 19
_diffrn_reflns_limit_l_min -18
_diffrn_reflns_number 24389
_diffrn_reflns_theta_full 27.48
_diffrn_reflns_theta_max 27.48
_diffrn_reflns_theta_min 3.03
_exptl_absorpt_coefficient_mu 0.062
_exptl_absorpt_correction_T_max 0.9877
_exptl_absorpt_correction_T_min 0.9520
_exptl_crystal_density_diffrn 1.089
_exptl_crystal_density_method 'not measured'
_exptl_crystal_F_000 876
_exptl_crystal_size_max 0.80
_exptl_crystal_size_mid 0.60
_exptl_crystal_size_min 0.20
_refine_diff_density_max 0.277
_refine_diff_density_min -0.352
_refine_diff_density_rms 0.062
_refine_ls_extinction_method none
_refine_ls_goodness_of_fit_ref 0.980
_refine_ls_hydrogen_treatment mixed
_refine_ls_matrix_type full
_refine_ls_number_parameters 575
_refine_ls_number_reflns 11254
_refine_ls_number_restraints 0
_refine_ls_restrained_S_all 0.980
_refine_ls_R_factor_all 0.1486
_refine_ls_R_factor_gt 0.0763
_refine_ls_shift/su_max 0.003
_refine_ls_shift/su_mean 0.001
_refine_ls_structure_factor_coef Fsqd
_refine_ls_weighting_details 'calc w=1/[\s^2^(Fo^2^)+(0.1160P)^2^+0.0000P] where P=(Fo^2^+2Fc^2^)/3'
_refine_ls_weighting_scheme calc
_refine_ls_wR_factor_gt 0.1936
_refine_ls_wR_factor_ref 0.2516
_reflns_number_gt 5009
_reflns_number_total 11254
_reflns_threshold_expression >2sigma(I)
_cod_data_source_file c3ob41674g.txt
_cod_data_source_block kitaba_3
_cod_original_sg_symbol_H-M P-1
_cod_database_code 7153192

loop_
_symmetry_equiv_pos_as_xyz
'x, y, z'
'-x, -y, -z'

loop_
_atom_site_label
_atom_site_type_symbol
_atom_site_fract_x
_atom_site_fract_y
_atom_site_fract_z
_atom_site_U_iso_or_equiv
_atom_site_adp_type
_atom_site_occupancy
_atom_site_symmetry_multiplicity
_atom_site_calc_flag
_atom_site_refinement_flags
C1 C 0.0720(2) 0.7382(2) 0.2968(2) 0.0351(7) Uani 1 1 d .
C21 C 0.0213(2) 0.7881(2) 0.4588(2) 0.0354(7) Uani 1 1 d .
C2 C 0.0086(2) 0.7906(2) 0.3586(2) 0.0337(7) Uani 1 1 d .
C3 C 0.2119(2) 0.7363(2) 0.6467(2) 0.0349(7) Uani 1 1 d .
C4 C -0.0688(2) 0.8354(2) 0.3209(2) 0.0387(7) Uani 1 1 d .
H1 H -0.1116 0.8686 0.3629 0.046 Uiso 1 1 calc R
C22 C -0.1244(2) 0.8720(2) 0.5422(2) 0.0366(7) Uani 1 1 d .
C5 C 0.1010(2) 0.7467(2) 0.4970(2) 0.0352(7) Uani 1 1 d .
C6 C -0.0250(2) 0.7833(2) 0.1626(2) 0.0385(7) Uani 1 1 d .
H2 H -0.0347 0.7821 0.0965 0.046 Uiso 1 1 calc R
C7 C 0.1119(2) 0.7392(2) 0.5962(2) 0.0346(7) Uani 1 1 d .
C23 C 0.1432(2) 0.7428(3) 0.7917(2) 0.0414(8) Uani 1 1 d .
H3 H 0.1543 0.7483 0.8592 0.050 Uiso 1 1 calc R
C8 C 0.1774(2) 0.7091(2) 0.4397(2) 0.0351(7) Uani 1 1 d .
C9 C 0.2731(2) 0.6999(2) 0.4890(2) 0.0359(7) Uani 1 1 d .
C10 C 0.1818(2) 0.6210(2) 0.1622(2) 0.0369(7) Uani 1 1 d .
C24 C 0.3559(2) 0.6683(3) 0.4436(2) 0.0375(7) Uani 1 1 d .
C11 C 0.0527(2) 0.7327(2) 0.1965(2) 0.0366(7) Uani 1 1 d .
C25 C -0.0533(2) 0.8330(2) 0.5119(2) 0.0363(7) Uani 1 1 d .
C12 C 0.2948(2) 0.7231(2) 0.5974(2) 0.0365(7) Uani 1 1 d .
C36 C 0.7215(2) 0.5590(3) 0.3565(2) 0.0400(7) Uani 1 1 d .
C26 C 0.0309(2) 0.7362(2) 0.6431(2) 0.0373(7) Uani 1 1 d .
H4 H -0.0366 0.7346 0.6083 0.045 Uiso 1 1 calc R
N1 N 0.8143(2) 0.5343(3) 0.33824(19) 0.0528(8) Uani 1 1 d .
C13 C 0.2282(2) 0.7421(2) 0.7466(2) 0.0365(7) Uani 1 1 d .
C37 C 0.5280(2) 0.6108(3) 0.3945(2) 0.0385(7) Uani 1 1 d .
C27 C 0.4337(2) 0.6418(2) 0.4189(2) 0.0386(7) Uani 1 1 d .
C14 C 0.2023(2) 0.6303(2) 0.2630(2) 0.0380(7) Uani 1 1 d .
H5 H 0.2521 0.5940 0.2848 0.046 Uiso 1 1 calc R
C15 C 0.1102(2) 0.6759(3) 0.1326(2) 0.0389(7) Uani 1 1 d .
H6 H 0.0997 0.6750 0.0665 0.047 Uiso 1 1 calc R
C38 C 0.5945(2) 0.5787(3) 0.4589(2) 0.0412(7) Uani 1 1 d .
H7 H 0.5746 0.5743 0.5167 0.049 Uiso 1 1 calc R
C28 C -0.3107(2) 0.8550(3) 0.5305(2) 0.0436(8) Uani 1 1 d .
H8 H -0.3190 0.7864 0.4835 0.052 Uiso 1 1 calc R
C16 C 0.1518(2) 0.6910(2) 0.3315(2) 0.0359(7) Uani 1 1 d .
C17 C -0.0864(2) 0.8336(2) 0.2221(2) 0.0377(7) Uani 1 1 d .
C39 C 0.5598(2) 0.6149(3) 0.3099(2) 0.0405(7) Uani 1 1 d .
H9 H 0.5161 0.6361 0.2645 0.049 Uiso 1 1 calc R
N2 N -0.4754(2) 1.0403(2) 0.6398(2) 0.0547(7) Uani 1 1 d .
C29 C -0.2108(2) 0.9137(3) 0.5737(2) 0.0379(7) Uani 1 1 d .
C40 C 0.6883(2) 0.5532(3) 0.4410(2) 0.0420(7) Uani 1 1 d .
H10 H 0.7312 0.5313 0.4864 0.050 Uiso 1 1 calc R
C41 C 0.6533(2) 0.5889(3) 0.2903(2) 0.0428(8) Uani 1 1 d .
H11 H 0.6719 0.5914 0.2313 0.051 Uiso 1 1 calc R
C30 C 0.0445(2) 0.7356(3) 0.7408(2) 0.0393(7) Uani 1 1 d .
C18 C 0.3922(2) 0.7284(2) 0.6510(2) 0.0392(7) Uani 1 1 d .
H12 H 0.4478 0.7210 0.6180 0.047 Uiso 1 1 calc R
C31 C -0.3888(2) 0.9964(3) 0.6220(2) 0.0425(7) Uani 1 1 d .
C32 C -0.2029(2) 1.0122(3) 0.6437(2) 0.0461(8) Uani 1 1 d .
H13 H -0.1363 1.0526 0.6759 0.055 Uiso 1 1 calc R
C19 C 0.3298(2) 0.7488(3) 0.7983(2) 0.0409(7) Uani 1 1 d .
H112 H 0.3412 0.7566 0.8664 0.049 Uiso 1 1 calc R
C46 C 0.2354(2) 0.5526(3) 0.0858(2) 0.0406(7) Uani 1 1 d .
C20 C 0.4124(2) 0.7446(3) 0.7544(2) 0.0418(7) Uani 1 1 d .
C33 C -0.3966(2) 0.8951(3) 0.5550(2) 0.0470(8) Uani 1 1 d .
H14 H -0.4629 0.8530 0.5257 0.056 Uiso 1 1 calc R
C47 C -0.1749(2) 0.8835(3) 0.1870(2) 0.0414(7) Uani 1 1 d .
C34 C -0.2884(2) 1.0534(3) 0.6681(2) 0.0467(8) Uani 1 1 d .
H15 H -0.2797 1.1213 0.7165 0.056 Uiso 1 1 calc R
C48 C 0.5238(2) 0.7608(3) 0.8116(2) 0.0472(8) Uani 1 1 d .
C42 C 0.8921(2) 0.5226(3) 0.4137(2) 0.0471(8) Uani 1 1 d .
H64 H 0.9095 0.5869 0.4723 0.071 Uiso 1 1 calc R
H65 H 0.9541 0.5080 0.3877 0.071 Uiso 1 1 calc R
H66 H 0.8656 0.4649 0.4322 0.071 Uiso 1 1 calc R
C43 C 0.8438(3) 0.5340(3) 0.2471(2) 0.0513(9) Uani 1 1 d .
H67 H 0.7905 0.4880 0.1898 0.077 Uiso 1 1 calc R
H68 H 0.9096 0.5090 0.2439 0.077 Uiso 1 1 calc R
H69 H 0.8513 0.6047 0.2464 0.077 Uiso 1 1 calc R
C44 C -0.5764(2) 0.9751(3) 0.6120(3) 0.0581(10) Uani 1 1 d .
H70 H -0.5879 0.9264 0.5434 0.087 Uiso 1 1 calc R
H71 H -0.6299 1.0189 0.6176 0.087 Uiso 1 1 calc R
H72 H -0.5796 0.9361 0.6564 0.087 Uiso 1 1 calc R
C45 C -0.4624(3) 1.1426(3) 0.7156(3) 0.0738(12) Uani 1 1 d .
H73 H -0.4147 1.1918 0.7017 0.111 Uiso 1 1 calc R
H74 H -0.4344 1.1397 0.7807 0.111 Uiso 1 1 calc R
H75 H -0.5294 1.1656 0.7155 0.111 Uiso 1 1 calc R
C49 C -0.2773(2) 0.8213(3) 0.1844(2) 0.0522(9) Uani 1 1 d .
H76 H -0.2791 0.8222 0.2513 0.078 Uiso 1 1 calc R
H77 H -0.2842 0.7494 0.1390 0.078 Uiso 1 1 calc R
H78 H -0.3345 0.8525 0.1613 0.078 Uiso 1 1 calc R
C50 C -0.1766(3) 0.8852(3) 0.0826(2) 0.0528(9) Uani 1 1 d .
H79 H -0.2312 0.9221 0.0649 0.079 Uiso 1 1 calc R
H80 H -0.1900 0.8138 0.0346 0.079 Uiso 1 1 calc R
H81 H -0.1097 0.9210 0.0817 0.079 Uiso 1 1 calc R
C51 C 0.3009(2) 0.4867(3) 0.1282(2) 0.0487(8) Uani 1 1 d .
H82 H 0.3343 0.4454 0.0775 0.073 Uiso 1 1 calc R
H83 H 0.2565 0.4402 0.1482 0.073 Uiso 1 1 calc R
H84 H 0.3537 0.5325 0.1861 0.073 Uiso 1 1 calc R
C52 C 0.1526(2) 0.4769(3) -0.0041(2) 0.0476(8) Uani 1 1 d .
H85 H 0.1864 0.4311 -0.0517 0.071 Uiso 1 1 calc R
H86 H 0.1128 0.5167 -0.0364 0.071 Uiso 1 1 calc R
H87 H 0.1063 0.4350 0.0186 0.071 Uiso 1 1 calc R
C53 C -0.0515(2) 0.7300(3) 0.7840(2) 0.0433(8) Uani 1 1 d .
C54 C 0.3042(3) 0.6206(3) 0.0504(2) 0.0537(9) Uani 1 1 d .
H88 H 0.3596 0.6657 0.1064 0.081 Uiso 1 1 calc R
H89 H 0.2630 0.6636 0.0237 0.081 Uiso 1 1 calc R
H90 H 0.3344 0.5765 -0.0016 0.081 Uiso 1 1 calc R
C55 C -0.1635(3) 0.9959(3) 0.2587(2) 0.0575(9) Uani 1 1 d .
H91 H -0.0970 1.0353 0.2615 0.086 Uiso 1 1 calc R
H92 H -0.1667 0.9963 0.3251 0.086 Uiso 1 1 calc R
H93 H -0.2196 1.0281 0.2353 0.086 Uiso 1 1 calc R
C56 C -0.0268(3) 0.7170(3) 0.8843(2) 0.0587(10) Uani 1 1 d .
H94 H 0.0035 0.6541 0.8770 0.088 Uiso 1 1 calc R
H95 H -0.0904 0.7109 0.9083 0.088 Uiso 1 1 calc R
H96 H 0.0223 0.7777 0.9320 0.088 Uiso 1 1 calc R
C57 C 0.5846(3) 0.6856(4) 0.7518(3) 0.0690(11) Uani 1 1 d .
H97 H 0.5499 0.6140 0.7348 0.104 Uiso 1 1 calc R
H98 H 0.6545 0.6955 0.7915 0.104 Uiso 1 1 calc R
H99 H 0.5884 0.6988 0.6908 0.104 Uiso 1 1 calc R
C58 C -0.1326(3) 0.6365(3) 0.7126(2) 0.0612(11) Uani 1 1 d .
H100 H -0.1529 0.6455 0.6489 0.092 Uiso 1 1 calc R
H101 H -0.1932 0.6317 0.7412 0.092 Uiso 1 1 calc R
H102 H -0.1033 0.5727 0.7023 0.092 Uiso 1 1 calc R
C59 C -0.0962(3) 0.8306(3) 0.7980(3) 0.0639(11) Uani 1 1 d .
H103 H -0.0461 0.8897 0.8469 0.096 Uiso 1 1 calc R
H104 H -0.1602 0.8252 0.8215 0.096 Uiso 1 1 calc R
H105 H -0.1107 0.8410 0.7344 0.096 Uiso 1 1 calc R
C60 C 0.5279(3) 0.7433(4) 0.9096(3) 0.0830(15) Uani 1 1 d .
H106 H 0.5999 0.7489 0.9421 0.125 Uiso 1 1 calc R
H107 H 0.4900 0.6740 0.8966 0.125 Uiso 1 1 calc R
H108 H 0.4962 0.7960 0.9531 0.125 Uiso 1 1 calc R
C61 C 0.5744(3) 0.8715(4) 0.8329(3) 0.0828(14) Uani 1 1 d .
H109 H 0.6464 0.8829 0.8684 0.124 Uiso 1 1 calc R
H110 H 0.5373 0.9202 0.8739 0.124 Uiso 1 1 calc R
H111 H 0.5723 0.8829 0.7702 0.124 Uiso 1 1 calc R

loop_
_atom_site_aniso_label
_atom_site_aniso_U_11
_atom_site_aniso_U_22
_atom_site_aniso_U_33
_atom_site_aniso_U_23
_atom_site_aniso_U_13
_atom_site_aniso_U_12
C1 0.0319(14) 0.0397(18) 0.0395(16) 0.0176(14) 0.0147(12) 0.0091(13)
C21 0.0338(15) 0.0404(18) 0.0400(15) 0.0188(14) 0.0151(12) 0.0145(13)
C2 0.0321(14) 0.0384(18) 0.0382(15) 0.0181(13) 0.0151(12) 0.0119(13)
C3 0.0344(15) 0.0410(18) 0.0333(15) 0.0157(13) 0.0100(12) 0.0121(13)
C4 0.0415(16) 0.0419(19) 0.0427(16) 0.0200(14) 0.0195(13) 0.0177(14)
C22 0.0356(15) 0.0446(19) 0.0360(15) 0.0185(14) 0.0128(12) 0.0131(14)
C5 0.0351(15) 0.0408(18) 0.0376(15) 0.0184(14) 0.0156(12) 0.0136(13)
C6 0.0406(16) 0.045(2) 0.0386(16) 0.0211(14) 0.0158(13) 0.0139(14)
C7 0.0337(14) 0.0398(18) 0.0345(15) 0.0150(13) 0.0118(12) 0.0119(13)
C23 0.0412(16) 0.055(2) 0.0343(16) 0.0204(15) 0.0120(13) 0.0153(15)
C8 0.0337(14) 0.0412(18) 0.0369(15) 0.0180(13) 0.0128(12) 0.0136(13)
C9 0.0351(15) 0.0421(19) 0.0368(15) 0.0172(14) 0.0141(12) 0.0137(13)
C10 0.0364(15) 0.0418(19) 0.0395(16) 0.0167(14) 0.0192(12) 0.0122(13)
C24 0.0347(15) 0.048(2) 0.0368(15) 0.0191(14) 0.0143(12) 0.0154(14)
C11 0.0363(15) 0.0398(18) 0.0411(16) 0.0181(14) 0.0173(13) 0.0131(13)
C25 0.0363(16) 0.0431(19) 0.0360(15) 0.0189(14) 0.0126(12) 0.0115(14)
C12 0.0327(15) 0.0425(19) 0.0398(16) 0.0175(14) 0.0129(12) 0.0130(13)
C36 0.0321(15) 0.049(2) 0.0455(17) 0.0173(15) 0.0173(13) 0.0180(14)
C26 0.0375(15) 0.0426(19) 0.0397(16) 0.0190(14) 0.0151(13) 0.0166(13)
N1 0.0430(15) 0.079(2) 0.0456(15) 0.0234(15) 0.0199(12) 0.0308(15)
C13 0.0365(15) 0.0434(19) 0.0345(15) 0.0154(13) 0.0126(12) 0.0151(13)
C37 0.0340(15) 0.045(2) 0.0413(16) 0.0166(14) 0.0143(12) 0.0120(13)
C27 0.0406(16) 0.0420(19) 0.0381(15) 0.0160(14) 0.0152(13) 0.0124(14)
C14 0.0362(15) 0.0415(19) 0.0456(17) 0.0211(15) 0.0179(13) 0.0145(13)
C15 0.0378(15) 0.048(2) 0.0399(16) 0.0210(15) 0.0182(13) 0.0138(14)
C38 0.0395(16) 0.050(2) 0.0418(16) 0.0189(15) 0.0192(13) 0.0146(14)
C28 0.0343(16) 0.042(2) 0.0519(18) 0.0122(15) 0.0109(13) 0.0098(14)
C16 0.0361(15) 0.0431(19) 0.0382(15) 0.0218(14) 0.0149(12) 0.0132(13)
C17 0.0349(15) 0.0437(19) 0.0427(16) 0.0214(14) 0.0135(13) 0.0140(13)
C39 0.0385(16) 0.048(2) 0.0405(16) 0.0189(15) 0.0139(13) 0.0153(14)
N2 0.0374(15) 0.0466(19) 0.086(2) 0.0211(16) 0.0302(14) 0.0164(13)
C29 0.0350(15) 0.046(2) 0.0403(16) 0.0193(15) 0.0155(12) 0.0154(14)
C40 0.0410(17) 0.049(2) 0.0426(16) 0.0199(15) 0.0154(13) 0.0159(15)
C41 0.0460(17) 0.050(2) 0.0418(17) 0.0203(15) 0.0215(14) 0.0175(15)
C30 0.0401(16) 0.045(2) 0.0393(16) 0.0177(14) 0.0159(13) 0.0153(14)
C18 0.0353(15) 0.046(2) 0.0401(16) 0.0165(14) 0.0139(13) 0.0102(14)
C31 0.0325(15) 0.043(2) 0.0600(19) 0.0218(16) 0.0202(14) 0.0152(14)
C32 0.0358(16) 0.046(2) 0.061(2) 0.0172(17) 0.0233(14) 0.0140(15)
C19 0.0381(16) 0.054(2) 0.0354(16) 0.0185(15) 0.0104(13) 0.0166(14)
C46 0.0397(16) 0.048(2) 0.0432(17) 0.0213(15) 0.0170(13) 0.0157(14)
C20 0.0395(16) 0.046(2) 0.0442(17) 0.0195(15) 0.0105(13) 0.0151(14)
C33 0.0319(16) 0.044(2) 0.067(2) 0.0167(17) 0.0168(14) 0.0124(14)
C47 0.0409(16) 0.046(2) 0.0426(16) 0.0182(15) 0.0145(13) 0.0175(14)
C34 0.0431(17) 0.039(2) 0.0560(19) 0.0087(15) 0.0196(15) 0.0121(15)
C48 0.0373(16) 0.059(2) 0.0471(18) 0.0208(17) 0.0067(14) 0.0139(15)
C42 0.0355(16) 0.054(2) 0.0516(19) 0.0161(17) 0.0103(14) 0.0150(15)
C43 0.0466(18) 0.063(2) 0.0498(19) 0.0176(17) 0.0231(15) 0.0221(17)
C44 0.0382(18) 0.059(3) 0.089(3) 0.033(2) 0.0288(17) 0.0180(17)
C45 0.066(2) 0.046(3) 0.115(3) 0.017(2) 0.051(2) 0.025(2)
C49 0.0406(17) 0.068(3) 0.054(2) 0.0249(18) 0.0109(15) 0.0217(17)
C50 0.058(2) 0.069(3) 0.0444(18) 0.0274(18) 0.0173(15) 0.0342(18)
C51 0.0473(18) 0.059(2) 0.0463(18) 0.0175(16) 0.0208(14) 0.0260(16)
C52 0.0469(18) 0.053(2) 0.0429(17) 0.0147(16) 0.0111(14) 0.0132(16)
C53 0.0383(16) 0.062(2) 0.0408(17) 0.0262(16) 0.0185(13) 0.0163(15)
C54 0.054(2) 0.058(2) 0.058(2) 0.0207(18) 0.0320(17) 0.0158(17)
C55 0.069(2) 0.056(2) 0.053(2) 0.0218(18) 0.0122(17) 0.0301(19)
C56 0.053(2) 0.088(3) 0.0513(19) 0.037(2) 0.0249(16) 0.021(2)
C57 0.049(2) 0.088(3) 0.069(2) 0.024(2) 0.0095(18) 0.032(2)
C58 0.0451(19) 0.090(3) 0.056(2) 0.030(2) 0.0239(16) 0.008(2)
C59 0.064(2) 0.076(3) 0.076(2) 0.039(2) 0.042(2) 0.035(2)
C60 0.052(2) 0.156(5) 0.057(2) 0.057(3) 0.0076(18) 0.029(3)
C61 0.055(2) 0.072(3) 0.104(3) 0.029(3) -0.019(2) 0.003(2)

loop_
_atom_type_symbol
_atom_type_description
_atom_type_scat_dispersion_real
_atom_type_scat_dispersion_imag
_atom_type_scat_source
C C 0.0033 0.0016 'International Tables Vol C Tables 4.2.6.8 and 6.1.1.4'
H H 0.0000 0.0000 'International Tables Vol C Tables 4.2.6.8 and 6.1.1.4'
N N 0.0061 0.0033 'International Tables Vol C Tables 4.2.6.8 and 6.1.1.4'

loop_
_geom_angle_atom_site_label_1
_geom_angle_atom_site_label_2
_geom_angle_atom_site_label_3
_geom_angle
C16 C1 C2 122.2(2)
C16 C1 C11 119.8(3)
C2 C1 C11 118.0(3)
C5 C21 C25 124.4(2)
C5 C21 C2 121.1(3)
C25 C21 C2 114.5(2)
C4 C2 C1 119.9(2)
C4 C2 C21 121.5(3)
C1 C2 C21 118.4(2)
C13 C3 C12 119.2(2)
C13 C3 C7 119.6(3)
C12 C3 C7 121.1(2)
C2 C4 C17 122.6(3)
C2 C4 H1 118.7
C17 C4 H1 118.7
C25 C22 C29 177.3(3)
C21 C5 C8 120.4(2)
C21 C5 C7 121.7(3)
C8 C5 C7 117.9(2)
C17 C6 C11 122.2(3)
C17 C6 H2 118.9
C11 C6 H2 118.9
C26 C7 C3 118.4(2)
C26 C7 C5 123.7(2)
C3 C7 C5 117.9(2)
C30 C23 C13 121.8(3)
C30 C23 H3 119.1
C13 C23 H3 119.1
C9 C8 C5 119.2(2)
C9 C8 C16 123.1(3)
C5 C8 C16 117.5(2)
C8 C9 C24 125.4(2)
C8 C9 C12 120.3(3)
C24 C9 C12 114.3(2)
C15 C10 C14 117.7(3)
C15 C10 C46 119.6(2)
C14 C10 C46 122.7(3)
C27 C24 C9 170.1(3)
C15 C11 C6 121.3(3)
C15 C11 C1 118.9(3)
C6 C11 C1 119.8(3)
C22 C25 C21 169.2(3)
C18 C12 C3 119.1(2)
C18 C12 C9 122.1(3)
C3 C12 C9 118.7(2)
N1 C36 C40 121.6(3)
N1 C36 C41 121.4(2)
C40 C36 C41 117.0(3)
C7 C26 C30 122.6(3)
C7 C26 H4 118.7
C30 C26 H4 118.7
C36 N1 C42 121.4(2)
C36 N1 C43 120.6(2)
C42 N1 C43 117.4(3)
C23 C13 C19 122.1(2)
C23 C13 C3 119.1(2)
C19 C13 C3 118.8(3)
C39 C37 C38 117.1(3)
C39 C37 C27 122.9(3)
C38 C37 C27 120.0(2)
C24 C27 C37 177.2(3)
C16 C14 C10 122.3(3)
C16 C14 H5 118.8
C10 C14 H5 118.8
C10 C15 C11 122.3(3)
C10 C15 H6 118.8
C11 C15 H6 118.8
C40 C38 C37 122.0(3)
C40 C38 H7 119.0
C37 C38 H7 119.0
C33 C28 C29 121.2(3)
C33 C28 H8 119.4
C29 C28 H8 119.4
C14 C16 C1 118.5(2)
C14 C16 C8 123.6(3)
C1 C16 C8 117.9(3)
C6 C17 C4 117.5(3)
C6 C17 C47 123.9(2)
C4 C17 C47 118.6(3)
C41 C39 C37 121.8(3)
C41 C39 H9 119.1
C37 C39 H9 119.1
C31 N2 C45 119.0(3)
C31 N2 C44 120.5(3)
C45 N2 C44 116.9(3)
C32 C29 C28 117.0(3)
C32 C29 C22 123.3(3)
C28 C29 C22 119.6(3)
C38 C40 C36 121.1(3)
C38 C40 H10 119.5
C36 C40 H10 119.5
C39 C41 C36 121.0(3)
C39 C41 H11 119.5
C36 C41 H11 119.5
C23 C30 C26 118.0(3)
C23 C30 C53 124.1(2)
C26 C30 C53 117.9(2)
C12 C18 C20 122.4(3)
C12 C18 H12 118.8
C20 C18 H12 118.8
N2 C31 C33 121.7(3)
N2 C31 C34 121.3(3)
C33 C31 C34 116.9(3)
C34 C32 C29 122.2(3)
C34 C32 H13 118.9
C29 C32 H13 118.9
C20 C19 C13 122.7(3)
C20 C19 H112 118.7
C13 C19 H112 118.7
C54 C46 C51 108.9(3)
C54 C46 C10 109.8(3)
C51 C46 C10 112.3(2)
C54 C46 C52 109.1(2)
C51 C46 C52 107.4(3)
C10 C46 C52 109.3(2)
C19 C20 C18 117.3(3)
C19 C20 C48 123.1(3)
C18 C20 C48 119.5(3)
C28 C33 C31 121.6(3)
C28 C33 H14 119.2
C31 C33 H14 119.2
C49 C47 C17 109.0(2)
C49 C47 C55 109.6(3)
C17 C47 C55 109.7(3)
C49 C47 C50 108.3(2)
C17 C47 C50 112.1(3)
C55 C47 C50 108.1(3)
C32 C34 C31 120.9(3)
C32 C34 H15 119.6
C31 C34 H15 119.6
C61 C48 C57 109.2(3)
C61 C48 C60 109.2(3)
C57 C48 C60 107.4(3)
C61 C48 C20 108.3(3)
C57 C48 C20 111.4(3)
C60 C48 C20 111.3(3)
N1 C42 H64 109.5
N1 C42 H65 109.5
H64 C42 H65 109.5
N1 C42 H66 109.5
H64 C42 H66 109.5
H65 C42 H66 109.5
N1 C43 H67 109.5
N1 C43 H68 109.5
H67 C43 H68 109.5
N1 C43 H69 109.5
H67 C43 H69 109.5
H68 C43 H69 109.5
N2 C44 H70 109.5
N2 C44 H71 109.5
H70 C44 H71 109.5
N2 C44 H72 109.5
H70 C44 H72 109.5
H71 C44 H72 109.5
N2 C45 H73 109.5
N2 C45 H74 109.5
H73 C45 H74 109.5
N2 C45 H75 109.5
H73 C45 H75 109.5
H74 C45 H75 109.5
C47 C49 H76 109.5
C47 C49 H77 109.5
H76 C49 H77 109.5
C47 C49 H78 109.5
H76 C49 H78 109.5
H77 C49 H78 109.5
C47 C50 H79 109.5
C47 C50 H80 109.5
H79 C50 H80 109.5
C47 C50 H81 109.5
H79 C50 H81 109.5
H80 C50 H81 109.5
C46 C51 H82 109.5
C46 C51 H83 109.5
H82 C51 H83 109.5
C46 C51 H84 109.5
H82 C51 H84 109.5
H83 C51 H84 109.5
C46 C52 H85 109.5
C46 C52 H86 109.5
H85 C52 H86 109.5
C46 C52 H87 109.5
H85 C52 H87 109.5
H86 C52 H87 109.5
C56 C53 C30 111.9(2)
C56 C53 C58 108.1(3)
C30 C53 C58 109.5(3)
C56 C53 C59 108.5(3)
C30 C53 C59 109.4(3)
C58 C53 C59 109.5(3)
C46 C54 H88 109.5
C46 C54 H89 109.5
H88 C54 H89 109.5
C46 C54 H90 109.5
H88 C54 H90 109.5
H89 C54 H90 109.5
C47 C55 H91 109.5
C47 C55 H92 109.5
H91 C55 H92 109.5
C47 C55 H93 109.5
H91 C55 H93 109.5
H92 C55 H93 109.5
C53 C56 H94 109.5
C53 C56 H95 109.5
H94 C56 H95 109.5
C53 C56 H96 109.5
H94 C56 H96 109.5
H95 C56 H96 109.5
C48 C57 H97 109.5
C48 C57 H98 109.5
H97 C57 H98 109.5
C48 C57 H99 109.5
H97 C57 H99 109.5
H98 C57 H99 109.5
C53 C58 H100 109.5
C53 C58 H101 109.5
H100 C58 H101 109.5
C53 C58 H102 109.5
H100 C58 H102 109.5
H101 C58 H102 109.5
C53 C59 H103 109.5
C53 C59 H104 109.5
H103 C59 H104 109.5
C53 C59 H105 109.5
H103 C59 H105 109.5
H104 C59 H105 109.5
C48 C60 H106 109.5
C48 C60 H107 109.5
H106 C60 H107 109.5
C48 C60 H108 109.5
H106 C60 H108 109.5
H107 C60 H108 109.5
C48 C61 H109 109.5
C48 C61 H110 109.5
H109 C61 H110 109.5
C48 C61 H111 109.5
H109 C61 H111 109.5
H110 C61 H111 109.5

loop_
_geom_bond_atom_site_label_1
_geom_bond_atom_site_label_2
_geom_bond_distance
C1 C16 1.415(4)
C1 C2 1.419(4)
C1 C11 1.424(4)
C21 C5 1.382(4)
C21 C25 1.434(4)
C21 C2 1.461(4)
C2 C4 1.388(4)
C3 C13 1.416(4)
C3 C12 1.417(4)
C3 C7 1.422(4)
C4 C17 1.417(4)
C4 H1 0.9500
C22 C25 1.216(4)
C22 C29 1.421(4)
C5 C8 1.459(4)
C5 C7 1.477(4)
C6 C17 1.369(4)
C6 C11 1.422(4)
C6 H2 0.9500
C7 C26 1.381(4)
C23 C30 1.374(4)
C23 C13 1.409(4)
C23 H3 0.9500
C8 C9 1.396(4)
C8 C16 1.491(4)
C9 C24 1.418(4)
C9 C12 1.481(4)
C10 C15 1.383(4)
C10 C14 1.413(4)
C10 C46 1.539(4)
C24 C27 1.210(4)
C11 C15 1.401(4)
C12 C18 1.379(4)
C36 N1 1.366(4)
C36 C40 1.408(4)
C36 C41 1.410(4)
C26 C30 1.416(4)
C26 H4 0.9500
N1 C42 1.445(4)
N1 C43 1.455(4)
C13 C19 1.413(4)
C37 C39 1.395(4)
C37 C38 1.397(4)
C37 C27 1.436(4)
C14 C16 1.397(4)
C14 H5 0.9500
C15 H6 0.9500
C38 C40 1.379(4)
C38 H7 0.9500
C28 C33 1.376(4)
C28 C29 1.408(4)
C28 H8 0.9500
C17 C47 1.530(4)
C39 C41 1.385(4)
C39 H9 0.9500
N2 C31 1.384(4)
N2 C45 1.448(5)
N2 C44 1.455(4)
C29 C32 1.385(5)
C40 H10 0.9500
C41 H11 0.9500
C30 C53 1.530(4)
C18 C20 1.427(4)
C18 H12 0.9500
C31 C33 1.398(5)
C31 C34 1.410(4)
C32 C34 1.377(4)
C32 H13 0.9500
C19 C20 1.366(4)
C19 H112 0.9500
C46 C54 1.523(4)
C46 C51 1.531(4)
C46 C52 1.545(4)
C20 C48 1.529(4)
C33 H14 0.9500
C47 C49 1.528(4)
C47 C55 1.534(5)
C47 C50 1.535(4)
C34 H15 0.9500
C48 C61 1.518(5)
C48 C57 1.522(5)
C48 C60 1.529(4)
C42 H64 0.9800
C42 H65 0.9800
C42 H66 0.9800
C43 H67 0.9800
C43 H68 0.9800
C43 H69 0.9800
C44 H70 0.9800
C44 H71 0.9800
C44 H72 0.9800
C45 H73 0.9800
C45 H74 0.9800
C45 H75 0.9800
C49 H76 0.9800
C49 H77 0.9800
C49 H78 0.9800
C50 H79 0.9800
C50 H80 0.9800
C50 H81 0.9800
C51 H82 0.9800
C51 H83 0.9800
C51 H84 0.9800
C52 H85 0.9800
C52 H86 0.9800
C52 H87 0.9800
C53 C56 1.524(4)
C53 C58 1.535(5)
C53 C59 1.539(5)
C54 H88 0.9800
C54 H89 0.9800
C54 H90 0.9800
C55 H91 0.9800
C55 H92 0.9800
C55 H93 0.9800
C56 H94 0.9800
C56 H95 0.9800
C56 H96 0.9800
C57 H97 0.9800
C57 H98 0.9800
C57 H99 0.9800
C58 H100 0.9800
C58 H101 0.9800
C58 H102 0.9800
C59 H103 0.9800
C59 H104 0.9800
C59 H105 0.9800
C60 H106 0.9800
C60 H107 0.9800
C60 H108 0.9800
C61 H109 0.9800
C61 H110 0.9800
C61 H111 0.9800

loop_
_geom_torsion_atom_site_label_1
_geom_torsion_atom_site_label_2
_geom_torsion_atom_site_label_3
_geom_torsion_atom_site_label_4
_geom_torsion
C16 C1 C2 C4 -179.9(3)
C11 C1 C2 C4 -0.6(4)
C16 C1 C2 C21 -4.9(4)
C11 C1 C2 C21 174.3(3)
C5 C21 C2 C4 -177.6(3)
C25 C21 C2 C4 1.4(4)
C5 C21 C2 C1 7.5(4)
C25 C21 C2 C1 -173.4(2)
C1 C2 C4 C17 -1.6(4)
C21 C2 C4 C17 -176.4(3)
C25 C21 C5 C8 -175.8(3)
C2 C21 C5 C8 3.1(4)
C25 C21 C5 C7 4.1(5)
C2 C21 C5 C7 -177.0(3)
C13 C3 C7 C26 -6.9(4)
C12 C3 C7 C26 170.3(3)
C13 C3 C7 C5 172.1(3)
C12 C3 C7 C5 -10.6(4)
C21 C5 C7 C26 23.7(5)
C8 C5 C7 C26 -156.4(3)
C21 C5 C7 C3 -155.3(3)
C8 C5 C7 C3 24.6(4)
C21 C5 C8 C9 159.1(3)
C7 C5 C8 C9 -20.8(4)
C21 C5 C8 C16 -15.7(4)
C7 C5 C8 C16 164.4(3)
C5 C8 C9 C24 -177.5(3)
C16 C8 C9 C24 -2.9(5)
C5 C8 C9 C12 3.0(4)
C16 C8 C9 C12 177.6(3)
C8 C9 C24 C27 -174.1(18)
C12 C9 C24 C27 5(2)
C17 C6 C11 C15 175.8(3)
C17 C6 C11 C1 -3.2(4)
C16 C1 C11 C15 3.2(4)
C2 C1 C11 C15 -176.1(3)
C16 C1 C11 C6 -177.8(3)
C2 C1 C11 C6 2.9(4)
C29 C22 C25 C21 53(7)
C5 C21 C25 C22 -173.6(15)
C2 C21 C25 C22 7.5(18)
C13 C3 C12 C18 -7.4(4)
C7 C3 C12 C18 175.3(3)
C13 C3 C12 C9 170.1(3)
C7 C3 C12 C9 -7.1(4)
C8 C9 C12 C18 -171.2(3)
C24 C9 C12 C18 9.2(4)
C8 C9 C12 C3 11.2(4)
C24 C9 C12 C3 -168.3(3)
C3 C7 C26 C30 3.1(5)
C5 C7 C26 C30 -175.9(3)
C40 C36 N1 C42 -13.4(5)
C41 C36 N1 C42 168.2(3)
C40 C36 N1 C43 175.8(3)
C41 C36 N1 C43 -2.6(5)
C30 C23 C13 C19 -179.6(3)
C30 C23 C13 C3 1.4(5)
C12 C3 C13 C23 -172.5(3)
C7 C3 C13 C23 4.8(5)
C12 C3 C13 C19 8.5(4)
C7 C3 C13 C19 -174.2(3)
C9 C24 C27 C37 -1(8)
C39 C37 C27 C24 -162(7)
C38 C37 C27 C24 16(7)
C15 C10 C14 C16 1.0(4)
C46 C10 C14 C16 -178.7(3)
C14 C10 C15 C11 -5.0(4)
C46 C10 C15 C11 174.7(3)
C6 C11 C15 C10 -176.0(3)
C1 C11 C15 C10 3.0(4)
C39 C37 C38 C40 0.8(5)
C27 C37 C38 C40 -176.7(3)
C10 C14 C16 C1 4.9(4)
C10 C14 C16 C8 -175.0(3)
C2 C1 C16 C14 172.3(3)
C11 C1 C16 C14 -6.9(4)
C2 C1 C16 C8 -7.8(4)
C11 C1 C16 C8 173.0(2)
C9 C8 C16 C14 23.1(4)
C5 C8 C16 C14 -162.2(3)
C9 C8 C16 C1 -156.7(3)
C5 C8 C16 C1 17.9(4)
C11 C6 C17 C4 1.0(4)
C11 C6 C17 C47 -176.4(3)
C2 C4 C17 C6 1.4(4)
C2 C4 C17 C47 178.9(3)
C38 C37 C39 C41 -0.3(5)
C27 C37 C39 C41 177.0(3)
C33 C28 C29 C32 1.7(4)
C33 C28 C29 C22 -176.2(3)
C25 C22 C29 C32 -167(6)
C25 C22 C29 C28 11(6)
C37 C38 C40 C36 0.3(5)
N1 C36 C40 C38 179.8(3)
C41 C36 C40 C38 -1.8(5)
C37 C39 C41 C36 -1.2(5)
N1 C36 C41 C39 -179.3(3)
C40 C36 C41 C39 2.2(5)
C13 C23 C30 C26 -5.2(5)
C13 C23 C30 C53 176.5(3)
C7 C26 C30 C23 2.9(5)
C7 C26 C30 C53 -178.7(3)
C3 C12 C18 C20 1.3(5)
C9 C12 C18 C20 -176.2(3)
C45 N2 C31 C33 175.4(3)
C44 N2 C31 C33 17.5(5)
C45 N2 C31 C34 -7.1(5)
C44 N2 C31 C34 -165.0(3)
C28 C29 C32 C34 -2.3(4)
C22 C29 C32 C34 175.5(3)
C23 C13 C19 C20 177.6(3)
C3 C13 C19 C20 -3.4(5)
C15 C10 C46 C54 66.3(4)
C14 C10 C46 C54 -114.0(3)
C15 C10 C46 C51 -172.4(3)
C14 C10 C46 C51 7.3(4)
C15 C10 C46 C52 -53.4(4)
C14 C10 C46 C52 126.3(3)
C13 C19 C20 C18 -2.6(5)
C13 C19 C20 C48 174.8(3)
C12 C18 C20 C19 3.7(5)
C12 C18 C20 C48 -173.8(3)
C29 C28 C33 C31 1.4(5)
N2 C31 C33 C28 173.9(3)
C34 C31 C33 C28 -3.8(5)
C6 C17 C47 C49 111.2(3)
C4 C17 C47 C49 -66.2(4)
C6 C17 C47 C55 -128.8(3)
C4 C17 C47 C55 53.8(4)
C6 C17 C47 C50 -8.6(4)
C4 C17 C47 C50 174.0(3)
C29 C32 C34 C31 -0.1(5)
N2 C31 C34 C32 -174.5(3)
C33 C31 C34 C32 3.1(4)
C19 C20 C48 C61 -99.9(4)
C18 C20 C48 C61 77.4(4)
C19 C20 C48 C57 140.0(3)
C18 C20 C48 C57 -42.7(4)
C19 C20 C48 C60 20.1(5)
C18 C20 C48 C60 -162.5(3)
C23 C30 C53 C56 -8.5(5)
C26 C30 C53 C56 173.3(3)
C23 C30 C53 C58 -128.3(3)
C26 C30 C53 C58 53.5(4)
C23 C30 C53 C59 111.7(4)
C26 C30 C53 C59 -66.5(4)
